data_7206955
loop_
_publ_author_name
'Yong, Guo-Ping'
'Li, Ying-Zhou'
'Zhang, Yi-Man'
'She, Wen-Long'

_publ_section_title
;
 Magnetic and luminescent properties of Cd(ii)- and Fe(ii)-anion radical
 frameworks: various networks or structures influenced by metal ion sizes
 or in situ forming mechanisms of anion radical ligand
;
_journal_issue 4
_journal_name_full CrystEngComm
_journal_page_first 1439
_journal_paper_doi 10.1039/c1ce05641g
_journal_volume 14
_journal_year 2012
_chemical_formula_sum 'C64 H40 Fe3 N16 O8'
_chemical_formula_weight 1328.67
_chemical_name_systematic
;
?
;
_space_group_IT_number 133
_symmetry_cell_setting tetragonal
_symmetry_space_group_name_Hall '-P 4ac 2b'
_symmetry_space_group_name_H-M 'P 42/n b c :2'
_atom_sites_solution_hydrogens geom
_atom_sites_solution_primary direct
_atom_sites_solution_secondary difmap
_audit_creation_method SHELXL-97
_cell_angle_alpha 90.000(5)
_cell_angle_beta 90.000(5)
_cell_angle_gamma 90.000(5)
_cell_formula_units_Z 4
_cell_length_a 16.172(5)
_cell_length_b 16.172(5)
_cell_length_c 19.553(5)
_cell_measurement_temperature 150(2)
_cell_volume 5114(3)
_computing_structure_refinement 'SHELXL-97 (Sheldrick, 1997)'
_computing_structure_solution 'SHELXS-97 (Sheldrick, 1990)'
_diffrn_ambient_temperature 150(2)
_diffrn_measured_fraction_theta_full 0.989
_diffrn_measured_fraction_theta_max 0.989
_diffrn_radiation_monochromator graphite
_diffrn_radiation_source 'fine-focus sealed tube'
_diffrn_radiation_type MoK\a
_diffrn_radiation_wavelength 0.71073
_diffrn_reflns_av_R_equivalents 0.0665
_diffrn_reflns_av_sigmaI/netI 0.0752
_diffrn_reflns_limit_h_max 17
_diffrn_reflns_limit_h_min -18
_diffrn_reflns_limit_k_max 18
_diffrn_reflns_limit_k_min -18
_diffrn_reflns_limit_l_max 15
_diffrn_reflns_limit_l_min -21
_diffrn_reflns_number 10849
_diffrn_reflns_theta_full 24.19
_diffrn_reflns_theta_max 24.19
_diffrn_reflns_theta_min 1.78
_exptl_absorpt_coefficient_mu 0.923
_exptl_absorpt_correction_T_max 0.831
_exptl_absorpt_correction_T_min 0.809
_exptl_absorpt_correction_type multi-scan
_exptl_crystal_density_diffrn 1.726
_exptl_crystal_density_method 'not measured'
_exptl_crystal_F_000 3000
_exptl_crystal_size_max 0.23
_exptl_crystal_size_mid 0.21
_exptl_crystal_size_min 0.20
_refine_diff_density_max 0.416
_refine_diff_density_min -0.582
_refine_diff_density_rms 0.066
_refine_ls_extinction_method none
_refine_ls_goodness_of_fit_ref 0.807
_refine_ls_hydrogen_treatment none
_refine_ls_matrix_type full
_refine_ls_number_parameters 207
_refine_ls_number_reflns 2044
_refine_ls_number_restraints 1
_refine_ls_restrained_S_all 0.807
_refine_ls_R_factor_all 0.1152
_refine_ls_R_factor_gt 0.0539
_refine_ls_shift/su_max 0.000
_refine_ls_shift/su_mean 0.000
_refine_ls_structure_factor_coef Fsqd
_refine_ls_weighting_details 'calc w=1/[\s^2^(Fo^2^)+(0.0952P)^2^+0.0000P] where P=(Fo^2^+2Fc^2^)/3'
_refine_ls_weighting_scheme calc
_refine_ls_wR_factor_gt 0.1418
_refine_ls_wR_factor_ref 0.1598
_reflns_number_gt 923
_reflns_number_total 2044
_reflns_threshold_expression >2sigma(I)
_cod_data_source_file c1ce05641g.txt
_cod_data_source_block 2
_cod_original_sg_symbol_H-M P4(2)/nbc
_cod_database_code 7206955

loop_
_symmetry_equiv_pos_as_xyz
'x, y, z'
'-x+1/2, -y+1/2, z'
'x, -y+1/2, -z'
'-x+1/2, y, -z'
'-y+1/2, -x+1/2, -z+1/2'
'y, x, -z+1/2'
'y, -x+1/2, z+1/2'
'-y+1/2, x, z+1/2'
'-x, -y, -z'
'x-1/2, y-1/2, -z'
'-x, y-1/2, z'
'x-1/2, -y, z'
'y-1/2, x-1/2, z-1/2'
'-y, -x, z-1/2'
'-y, x-1/2, -z-1/2'
'y-1/2, -x, -z-1/2'

loop_
_atom_site_label
_atom_site_type_symbol
_atom_site_fract_x
_atom_site_fract_y
_atom_site_fract_z
_atom_site_U_iso_or_equiv
_atom_site_adp_type
_atom_site_occupancy
_atom_site_symmetry_multiplicity
_atom_site_calc_flag
_atom_site_refinement_flags
Fe1 Fe 0.60965(9) 0.2500 0.5000 0.0680(5) Uani 1 2 d S
Fe2 Fe 0.7500 0.2500 0.2500 0.0564(5) Uani 1 4 d S
C1 C 0.5766(4) 0.4166(4) 0.5683(2) 0.0560(18) Uani 1 1 d .
C2 C 0.5348(4) 0.3839(5) 0.6237(3) 0.073(2) Uani 1 1 d .
H2A H 0.5307 0.3270 0.6297 0.088 Uiso 1 1 calc R
C3 C 0.4999(5) 0.4369(5) 0.6694(3) 0.076(2) Uani 1 1 d .
H3A H 0.4722 0.4157 0.7072 0.091 Uiso 1 1 calc R
C4 C 0.5047(4) 0.5213(4) 0.6607(3) 0.068(2) Uani 1 1 d .
H4A H 0.4800 0.5560 0.6927 0.081 Uiso 1 1 calc R
C5 C 0.5446(4) 0.5543(4) 0.6071(3) 0.070(2) Uani 1 1 d .
H5A H 0.5471 0.6113 0.6011 0.084 Uiso 1 1 calc R
C6 C 0.6228(4) 0.5177(4) 0.5008(3) 0.0567(16) Uani 1 1 d .
H6A H 0.6351 0.5694 0.4827 0.068 Uiso 1 1 calc R
C7 C 0.6418(4) 0.4429(4) 0.4735(3) 0.0530(17) Uani 1 1 d .
C8 C 0.6800(4) 0.4189(4) 0.4095(3) 0.0527(17) Uani 1 1 d .
C9 C 0.7247(4) 0.5564(4) 0.3614(3) 0.067(2) Uani 1 1 d .
H9A H 0.7106 0.5873 0.3998 0.081 Uiso 1 1 calc R
C10 C 0.7553(5) 0.5945(4) 0.3060(3) 0.0702(19) Uani 1 1 d .
H10A H 0.7619 0.6516 0.3063 0.084 Uiso 1 1 calc R
C11 C 0.7772(4) 0.5502(4) 0.2485(3) 0.066(2) Uani 1 1 d .
H11A H 0.7975 0.5778 0.2103 0.079 Uiso 1 1 calc R
C12 C 0.7693(4) 0.4672(4) 0.2474(3) 0.0596(19) Uani 1 1 d .
H12A H 0.7852 0.4376 0.2088 0.072 Uiso 1 1 calc R
C13 C 0.7372(4) 0.4257(4) 0.3043(2) 0.0510(17) Uani 1 1 d .
C14 C 0.6835(4) 0.3395(4) 0.3806(3) 0.0531(17) Uani 1 1 d .
C15 C 0.4328(10) 0.2500 0.5000 0.170(10) Uani 1 2 d SD
C16 C 0.3368(6) 0.2500 0.5000 0.076(3) Uani 1 2 d SD
C17 C 0.2907(4) 0.2507(6) 0.4393(3) 0.078(2) Uani 1 1 d .
H17A H 0.3185 0.2523 0.3977 0.117 Uiso 1 1 calc R
N1 N 0.6131(3) 0.3808(3) 0.5155(2) 0.0586(14) Uani 1 1 d .
N2 N 0.5820(3) 0.5011(4) 0.5606(2) 0.0576(15) Uani 1 1 d .
N3 N 0.7188(3) 0.3464(3) 0.3149(2) 0.0505(13) Uani 1 1 d .
N4 N 0.7140(3) 0.4726(3) 0.3617(2) 0.0513(14) Uani 1 1 d .
O1 O 0.6571(3) 0.2709(3) 0.40435(18) 0.0585(12) Uani 1 1 d .
O2 O 0.4664(5) 0.2677(6) 0.4494(8) 0.254(8) Uani 1 1 d .

loop_
_atom_site_aniso_label
_atom_site_aniso_U_11
_atom_site_aniso_U_22
_atom_site_aniso_U_33
_atom_site_aniso_U_23
_atom_site_aniso_U_13
_atom_site_aniso_U_12
Fe1 0.0913(11) 0.0682(10) 0.0444(6) -0.0005(7) 0.000 0.000
Fe2 0.0641(8) 0.0641(8) 0.0409(8) 0.000 0.000 0.000
C1 0.077(5) 0.060(5) 0.031(3) -0.001(3) 0.001(3) 0.007(4)
C2 0.097(6) 0.076(5) 0.046(3) -0.005(4) 0.012(4) -0.003(5)
C3 0.090(6) 0.096(6) 0.041(3) -0.005(4) 0.013(4) 0.009(5)
C4 0.097(6) 0.065(5) 0.042(4) -0.010(3) 0.005(4) 0.010(6)
C5 0.089(6) 0.072(5) 0.049(4) -0.019(4) 0.002(4) 0.001(4)
C6 0.078(5) 0.056(4) 0.036(3) -0.003(3) 0.002(4) -0.005(4)
C7 0.061(4) 0.059(5) 0.040(3) -0.001(3) -0.001(3) -0.006(4)
C8 0.062(5) 0.057(4) 0.040(3) 0.001(3) 0.000(3) -0.004(4)
C9 0.093(6) 0.061(5) 0.048(4) -0.008(3) 0.007(3) -0.001(4)
C10 0.093(5) 0.063(4) 0.056(3) -0.001(3) 0.013(4) -0.006(5)
C11 0.087(6) 0.074(5) 0.038(3) 0.013(3) 0.006(3) -0.005(4)
C12 0.068(5) 0.072(5) 0.039(3) -0.002(3) 0.005(3) 0.002(4)
C13 0.059(5) 0.063(4) 0.031(3) -0.001(3) -0.003(3) 0.003(4)
C14 0.056(4) 0.066(5) 0.038(3) -0.005(3) -0.001(3) 0.003(4)
C15 0.13(2) 0.038(9) 0.34(4) -0.024(18) 0.000 0.000
C16 0.068(7) 0.055(6) 0.107(8) 0.010(8) 0.000 0.000
C17 0.095(6) 0.063(4) 0.075(4) 0.002(5) 0.014(4) -0.001(7)
N1 0.079(4) 0.059(3) 0.038(3) 0.000(2) 0.002(2) 0.007(3)
N2 0.074(4) 0.060(4) 0.038(3) -0.007(3) -0.002(3) 0.008(3)
N3 0.058(3) 0.055(3) 0.038(2) -0.004(2) 0.003(2) -0.001(3)
N4 0.064(3) 0.055(4) 0.035(2) -0.006(2) 0.001(2) 0.000(3)
O1 0.075(3) 0.058(3) 0.042(2) -0.003(2) 0.016(2) -0.011(3)
O2 0.119(6) 0.070(7) 0.57(3) -0.012(9) 0.158(9) 0.003(5)

loop_
_atom_type_symbol
_atom_type_description
_atom_type_scat_dispersion_real
_atom_type_scat_dispersion_imag
_atom_type_scat_source
C C 0.0033 0.0016 'International Tables Vol C Tables 4.2.6.8 and 6.1.1.4'
H H 0.0000 0.0000 'International Tables Vol C Tables 4.2.6.8 and 6.1.1.4'
N N 0.0061 0.0033 'International Tables Vol C Tables 4.2.6.8 and 6.1.1.4'
O O 0.0106 0.0060 'International Tables Vol C Tables 4.2.6.8 and 6.1.1.4'
Fe Fe 0.3463 0.8444 'International Tables Vol C Tables 4.2.6.8 and 6.1.1.4'

loop_
_geom_angle_atom_site_label_1
_geom_angle_atom_site_label_2
_geom_angle_atom_site_label_3
_geom_angle
_geom_angle_site_symmetry_1
_geom_angle_site_symmetry_3
O1 Fe1 O1 136.0(3) 3_556 .
O1 Fe1 N1 87.50(16) 3_556 3_556
O1 Fe1 N1 91.37(16) . 3_556
O1 Fe1 N1 91.37(16) 3_556 .
O1 Fe1 N1 87.50(16) . .
N1 Fe1 N1 177.0(3) 3_556 .
N3 Fe2 N3 112.02(14) 15_656 .
N3 Fe2 N3 104.5(3) 15_656 16_666
N3 Fe2 N3 112.02(14) . 16_666
N3 Fe2 N3 112.02(14) 15_656 2_655
N3 Fe2 N3 104.5(3) . 2_655
N3 Fe2 N3 112.02(14) 16_666 2_655
N1 C1 N2 108.7(5) . .
N1 C1 C2 131.5(7) . .
N2 C1 C2 119.8(6) . .
C3 C2 C1 118.4(7) . .
C2 C3 C4 121.4(7) . .
C5 C4 C3 121.2(6) . .
C4 C5 N2 118.2(6) . .
C7 C6 N2 105.7(5) . .
C6 C7 N1 109.8(5) . .
C6 C7 C8 132.5(6) . .
N1 C7 C8 117.6(6) . .
N4 C8 C14 106.5(5) . .
N4 C8 C7 125.7(6) . .
C14 C8 C7 127.6(6) . .
C10 C9 N4 120.3(6) . .
C9 C10 C11 121.0(6) . .
C12 C11 C10 120.4(6) . .
C11 C12 C13 119.9(6) . .
N3 C13 C12 131.9(5) . .
N3 C13 N4 109.7(5) . .
C12 C13 N4 118.4(6) . .
O1 C14 C8 129.4(5) . .
O1 C14 N3 122.4(5) . .
C8 C14 N3 108.2(5) . .
O2 C15 O2 124(2) 3_556 .
O2 C15 C16 117.9(11) 3_556 .
O2 C15 C16 117.9(11) . .
C17 C16 C17 115.8(9) . 3_556
C17 C16 C15 122.1(5) . .
C17 C16 C15 122.1(5) 3_556 .
C17 C17 C16 122.1(5) 2 .
C1 N1 C7 107.2(5) . .
C1 N1 Fe1 122.2(4) . .
C7 N1 Fe1 130.2(4) . .
C6 N2 C1 108.5(5) . .
C6 N2 C5 130.3(6) . .
C1 N2 C5 121.0(5) . .
C13 N3 C14 107.9(5) . .
C13 N3 Fe2 125.1(4) . .
C14 N3 Fe2 126.7(4) . .
C9 N4 C8 132.2(5) . .
C9 N4 C13 119.9(5) . .
C8 N4 C13 107.8(5) . .
C14 O1 Fe1 127.0(3) . .

loop_
_geom_bond_atom_site_label_1
_geom_bond_atom_site_label_2
_geom_bond_distance
_geom_bond_site_symmetry_2
Fe1 O1 2.050(4) 3_556
Fe1 O1 2.050(4) .
Fe1 N1 2.137(5) 3_556
Fe1 N1 2.137(5) .
Fe2 N3 2.072(5) 15_656
Fe2 N3 2.072(5) .
Fe2 N3 2.072(5) 16_666
Fe2 N3 2.072(5) 2_655
C1 N1 1.323(7) .
C1 N2 1.378(8) .
C1 C2 1.383(8) .
C2 C3 1.360(8) .
C3 C4 1.377(9) .
C4 C5 1.343(8) .
C5 N2 1.390(7) .
C6 C7 1.358(8) .
C6 N2 1.369(7) .
C7 N1 1.378(7) .
C7 C8 1.447(8) .
C8 N4 1.390(7) .
C8 C14 1.405(8) .
C9 C10 1.341(8) .
C9 N4 1.367(8) .
C10 C11 1.378(8) .
C11 C12 1.348(9) .
C12 C13 1.400(8) .
C13 N3 1.333(7) .
C13 N4 1.405(7) .
C14 O1 1.276(7) .
C14 N3 1.410(7) .
C15 O2 1.164(11) 3_556
C15 O2 1.164(11) .
C15 C16 1.552(16) .
C16 C17 1.402(8) .
C16 C17 1.402(8) 3_556
C17 C17 1.317(13) 2
